data_7128788
loop_
_publ_author_name
'Frogley, Benjamin J.'
'Hill, Anthony F.'
'Kirk, Ryan M.'

_publ_section_title
;
 Heterocyclic arsinocarbynes via tandem transmetallation.
;
_journal_issue 70
_journal_name_full 'Chemical communications (Cambridge, England)'
_journal_page_first 8770
_journal_page_last 8773
_journal_paper_doi 10.1039/d1cc03015a
_journal_volume 57
_journal_year 2021
_chemical_formula_moiety 'C30 H21 As'
_chemical_formula_sum 'C30 H21 As'
_chemical_formula_weight 456.39
_space_group_crystal_system monoclinic
_space_group_IT_number 14
_space_group_name_Hall '-P 2ybc'
_space_group_name_H-M_alt 'P 1 21/c 1'
_atom_sites_solution_hydrogens geom
_atom_sites_solution_primary dual
_audit_creation_date 2021-04-27
_audit_creation_method
;
Olex2 1.2
(compiled 2018.05.29 svn.r3508 for OlexSys, GUI svn.r5506)
;
_audit_update_record
;
2021-05-17 deposited with the CCDC.	2021-07-27 downloaded from the CCDC.
;
_cell_angle_alpha 90
_cell_angle_beta 110.4510(10)
_cell_angle_gamma 90
_cell_formula_units_Z 4
_cell_length_a 19.0571(2)
_cell_length_b 6.08720(10)
_cell_length_c 20.2253(2)
_cell_measurement_reflns_used 8305
_cell_measurement_temperature 150.01(10)
_cell_measurement_theta_max 73.5580
_cell_measurement_theta_min 4.6550
_cell_volume 2198.34(5)
_computing_cell_refinement 'CrysAlisPro 1.171.40.82a (Rigaku OD, 2020)'
_computing_data_collection 'CrysAlisPro 1.171.40.82a (Rigaku OD, 2020)'
_computing_data_reduction 'CrysAlisPro 1.171.40.82a (Rigaku OD, 2020)'
_computing_molecular_graphics 'Olex2 (Dolomanov et al., 2009)'
_computing_publication_material 'Olex2 (Dolomanov et al., 2009)'
_computing_structure_refinement 'ShelXL (Sheldrick, 2015)'
_computing_structure_solution 'ShelXT (Sheldrick, 2015)'
_diffrn_ambient_environment N~2~
_diffrn_ambient_temperature 150.01(10)
_diffrn_detector 'CCD plate'
_diffrn_detector_area_resol_mean 8.1297
_diffrn_detector_type EosS2
_diffrn_measured_fraction_theta_full 0.999
_diffrn_measured_fraction_theta_max 0.998
_diffrn_measurement_details
;
List of Runs (angles in degrees, time in seconds):

  # Type    Start    End  Width  t~exp~   \w     \q     \k     \f   Frames
#--------------------------------------------------------------------------
  1  \w    -66.00 -39.00   1.00    2.00    --  -37.08 115.00 -17.00   27
  2  \w   -103.00 -43.00   1.00    2.00    --  -37.08 -57.00-120.00   60
  3  \w     46.00  83.00   1.00    2.00    --   37.08-125.00   0.00   37
  4  \w     21.00 101.00   1.00    2.00    --   37.08  38.00-120.00   80
  5  \w    -16.00  42.00   1.00    2.00    --   37.08 -77.00 150.00   58
  6  \w     11.00  61.00   1.00    2.00    --   37.08 -99.00  60.00   50
  7  \w    -27.00  54.00   1.00    2.00    --   37.08 -57.00  90.00   81
  8  \w     97.00 147.00   1.00    6.00    --  111.00  38.00 -60.00   50
  9  \w     56.00  91.00   1.00    6.00    --  111.00 -92.00-120.00   35
 10  \w    108.00 134.00   1.00    6.00    --  111.00 111.00  30.00   26
 11  \w     66.00 119.00   1.00    6.00    --  111.00 -57.00-167.44   53
 12  \w     55.00  81.00   1.00    6.00    --  111.00 -92.00   0.00   26
 13  \w     42.00  76.00   1.00    6.00    --  111.00 -25.00  60.00   34
 14  \w    111.00 136.00   1.00    6.00    --  111.00 -25.00  60.00   25
 15  \w     45.00  92.00   1.00    6.00    --  111.00 -92.00  60.00   47
 16  \w     60.00  93.00   1.00    6.00    --  111.00 -92.00 120.00   33
 17  \w     64.00 102.00   1.00    6.00    --  111.00 -92.00 -60.00   38
 18  \w    142.00 178.00   1.00    6.00    --  111.00  77.00-180.00   36
 19  \w    146.00 172.00   1.00    6.00    --  111.00  38.00 -30.00   26
 20  \w     43.00 111.00   1.00    6.00    --  111.00 -38.00 120.00   68
 21  \w     61.00  86.00   1.00    6.00    --  111.00 -92.00 -30.00   25
 22  \w    103.00 165.00   1.00    6.00    --  111.00  77.00-120.00   62
 23  \w     99.00 133.00   1.00    6.00    --  111.00  38.00 -30.00   34
 24  \w     61.00 105.00   1.00    6.00    --  111.00 -92.00-150.00   44
 25  \w    136.00 162.00   1.00    6.00    --  111.00  64.00-150.00   26
 26  \w     73.00  98.00   1.00    6.00    --  111.00 -42.00-167.12   25
 27  \w     95.00 121.00   1.00    6.00    --  111.00 -77.00-150.00   26
 28  \w     75.00 172.00   1.00    6.00    --  111.00  12.00-150.00   97
 29  \w     79.00 105.00   1.00    6.00    --  111.00 -50.00-120.00   26
 30  \w     54.00 106.00   1.00    6.00    --  111.00 -50.00  90.00   52
;
_diffrn_measurement_device 'four-circle diffractometer'
_diffrn_measurement_device_type 'SuperNova, Dual, Cu at home/near, EosS2'
_diffrn_measurement_method '\w scans'
_diffrn_orient_matrix_type 'CrysAlisPro convention (1999,Acta A55,543-557)'
_diffrn_orient_matrix_UB_11 0.0579550000
_diffrn_orient_matrix_UB_12 -0.0091047000
_diffrn_orient_matrix_UB_13 -0.0372330000
_diffrn_orient_matrix_UB_21 0.0633001000
_diffrn_orient_matrix_UB_22 0.0421245000
_diffrn_orient_matrix_UB_23 0.0710052000
_diffrn_orient_matrix_UB_31 0.0085718000
_diffrn_orient_matrix_UB_32 -0.2494968000
_diffrn_orient_matrix_UB_33 0.0134391000
_diffrn_radiation_monochromator mirror
_diffrn_radiation_probe x-ray
_diffrn_radiation_type CuK\a
_diffrn_radiation_wavelength 1.54184
_diffrn_reflns_av_R_equivalents 0.0254
_diffrn_reflns_av_unetI/netI 0.0268
_diffrn_reflns_Laue_measured_fraction_full 0.999
_diffrn_reflns_Laue_measured_fraction_max 0.998
_diffrn_reflns_limit_h_max 23
_diffrn_reflns_limit_h_min -22
_diffrn_reflns_limit_k_max 5
_diffrn_reflns_limit_k_min -7
_diffrn_reflns_limit_l_max 24
_diffrn_reflns_limit_l_min -25
_diffrn_reflns_number 13330
_diffrn_reflns_point_group_measured_fraction_full 0.999
_diffrn_reflns_point_group_measured_fraction_max 0.998
_diffrn_reflns_theta_full 67.684
_diffrn_reflns_theta_max 73.738
_diffrn_reflns_theta_min 4.453
_diffrn_source 'micro-focus sealed X-ray tube'
_diffrn_source_type 'SuperNova (Cu) X-ray Source'
_exptl_absorpt_coefficient_mu 2.184
_exptl_absorpt_correction_T_max 1.00000
_exptl_absorpt_correction_T_min 0.67384
_exptl_absorpt_correction_type multi-scan
_exptl_absorpt_process_details
;
CrysAlisPro 1.171.40.82a (Rigaku Oxford Diffraction, 2020)
Empirical absorption correction using spherical harmonics,
implemented in SCALE3 ABSPACK scaling algorithm.
;
_exptl_crystal_colour colourless
_exptl_crystal_colour_primary colourless
_exptl_crystal_density_diffrn 1.379
_exptl_crystal_description needle
_exptl_crystal_F_000 936
_exptl_crystal_size_max 0.535
_exptl_crystal_size_mid 0.108
_exptl_crystal_size_min 0.071
_refine_diff_density_max 1.286
_refine_diff_density_min -0.508
_refine_diff_density_rms 0.068
_refine_ls_extinction_method none
_refine_ls_goodness_of_fit_ref 1.024
_refine_ls_hydrogen_treatment constr
_refine_ls_matrix_type full
_refine_ls_number_parameters 280
_refine_ls_number_reflns 4440
_refine_ls_number_restraints 0
_refine_ls_restrained_S_all 1.024
_refine_ls_R_factor_all 0.0361
_refine_ls_R_factor_gt 0.0338
_refine_ls_shift/su_max 0.000
_refine_ls_shift/su_mean 0.000
_refine_ls_structure_factor_coef Fsqd
_refine_ls_weighting_details 'w=1/[\s^2^(Fo^2^)+(0.0495P)^2^+1.8345P] where P=(Fo^2^+2Fc^2^)/3'
_refine_ls_weighting_scheme calc
_refine_ls_wR_factor_gt 0.0873
_refine_ls_wR_factor_ref 0.0895
_reflns_Friedel_coverage 0.000
_reflns_number_gt 4153
_reflns_number_total 4440
_reflns_threshold_expression 'I > 2\s(I)'
_cod_data_source_file d1cc03015a2.cif
_cod_data_source_block rmk_164_scale
_cod_depositor_comments 'Adding full bibliography for 7128785--7128788.cif.'
_cod_database_code 7128788
_shelx_shelxl_version_number 2018/3
_chemical_oxdiff_formula C30H21As1
_chemical_oxdiff_usercomment DCM/MeOH
_shelx_space_group_comment
;
The symmetry employed for this shelxl refinement is uniquely defined
by the following loop, which should always be used as a source of
symmetry information in preference to the above space-group names.
They are only intended as comments.
;
_reflns_odcompleteness_completeness 98.79
_reflns_odcompleteness_iscentric 1
_reflns_odcompleteness_theta 74.33
_olex2_refinement_description
;
1. Fixed Uiso
 At 1.2 times of:
  All C(H) groups
2.a Aromatic/amide H refined with riding coordinates:
 C24(H00A), C18(H00B), C26(H00C), C14(H00D), C20(H00E), C12(H00F), C16(H00G),
 C21(H00H), C17(H00I), C15(H00K), C30(H00L), C10(H00M), C9(H00N), C8(H00O),
 C11(H00P), C27(H00Q), C28(H00R), C22(H00S), C29(H00T), C23(H00U)
2.b :
 C2(H00V)
;
_ins_header
;
TITL RMK_164_scale in P2(1)/c 
REM P2(1)/c (#14 in standard setting)
CELL 1.54184  19.057070   6.087223  20.225266  90.0000 110.4510  90.0000
ZERR    4.00   0.000238   0.000054   0.000243   0.0000   0.0014   0.0000
LATT  1
SYMM -x, y+1/2,-z+1/2 
SFAC C H As
UNIT 120.00 84.00 4.00
TREF
HKLF 4
END
;
_olex2_submission_special_instructions 'No special instructions were received'
_oxdiff_exptl_absorpt_empirical_details
;
Empirical correction (ABSPACK) includes:
- Absorption correction using spherical harmonics
- Frame scaling
;
_oxdiff_exptl_absorpt_empirical_full_max 1.639
_oxdiff_exptl_absorpt_empirical_full_min 0.554

loop_
_space_group_symop_operation_xyz
'x, y, z'
'-x, y+1/2, -z+1/2'
'-x, -y, -z'
'x, -y-1/2, z-1/2'

loop_
_atom_site_label
_atom_site_type_symbol
_atom_site_fract_x
_atom_site_fract_y
_atom_site_fract_z
_atom_site_U_iso_or_equiv
_atom_site_adp_type
_atom_site_occupancy
_atom_site_site_symmetry_order
_atom_site_calc_flag
_atom_site_refinement_flags_posn
_atom_site_refinement_flags_adp
_atom_site_refinement_flags_occupancy
_atom_site_disorder_assembly
_atom_site_disorder_group
As1 As 0.29080(2) 0.31846(3) 0.43075(2) 0.02040(9) Uani 1 1 d . . . . .
C6 C 0.21702(10) 0.5460(3) 0.38818(10) 0.0196(4) Uani 1 1 d . . . . .
C5 C 0.21673(10) 0.5934(3) 0.32271(9) 0.0175(3) Uani 1 1 d . . . . .
C3 C 0.32151(10) 0.3447(3) 0.34880(9) 0.0175(3) Uani 1 1 d . . . . .
C25 C 0.16723(10) 0.6215(3) 0.42537(9) 0.0201(4) Uani 1 1 d . . . . .
C7 C 0.38452(10) 0.2095(3) 0.34621(10) 0.0188(4) Uani 1 1 d . . . . .
C4 C 0.27598(10) 0.4867(3) 0.30142(9) 0.0167(3) Uani 1 1 d . . . . .
C19 C 0.15664(10) 0.7278(3) 0.27123(9) 0.0173(3) Uani 1 1 d . . . . .
C13 C 0.28131(10) 0.5304(3) 0.23058(9) 0.0173(3) Uani 1 1 d . . . . .
C24 C 0.16907(11) 0.9412(3) 0.25327(10) 0.0224(4) Uani 1 1 d . . . . .
H00A H 0.216218 1.004045 0.273600 0.027 Uiso 1 1 calc R . . . .
C18 C 0.30678(11) 0.7329(3) 0.21515(11) 0.0235(4) Uani 1 1 d . . . . .
H00B H 0.319421 0.843766 0.248918 0.028 Uiso 1 1 calc R . . . .
C26 C 0.15157(11) 0.4800(4) 0.47311(10) 0.0257(4) Uani 1 1 d . . . . .
H00C H 0.170460 0.337687 0.478536 0.031 Uiso 1 1 calc R . . . .
C14 C 0.26414(11) 0.3663(3) 0.17957(10) 0.0235(4) Uani 1 1 d . . . . .
H00D H 0.247653 0.230249 0.189127 0.028 Uiso 1 1 calc R . . . .
C20 C 0.08525(11) 0.6384(3) 0.24127(11) 0.0234(4) Uani 1 1 d . . . . .
H00E H 0.075859 0.496828 0.253311 0.028 Uiso 1 1 calc R . . . .
C12 C 0.42918(11) 0.2694(3) 0.30656(10) 0.0228(4) Uani 1 1 d . . . . .
H00F H 0.418704 0.397745 0.279918 0.027 Uiso 1 1 calc R . . . .
C16 C 0.29526(12) 0.6058(4) 0.09901(11) 0.0305(5) Uani 1 1 d . . . . .
H00G H 0.299146 0.631283 0.055081 0.037 Uiso 1 1 calc R . . . .
C21 C 0.02778(11) 0.7595(4) 0.19341(11) 0.0304(4) Uani 1 1 d . . . . .
H00H H -0.019756 0.698499 0.173799 0.036 Uiso 1 1 calc R . . . .
C17 C 0.31330(12) 0.7696(4) 0.14977(12) 0.0292(4) Uani 1 1 d . . . . .
H00I H 0.329920 0.905174 0.139974 0.035 Uiso 1 1 calc R . . . .
C1 C 0.36842(12) 0.4967(4) 0.49135(10) 0.0281(4) Uani 1 1 d . . . . .
C15 C 0.27135(13) 0.4035(4) 0.11447(11) 0.0304(5) Uani 1 1 d . . . . .
H00K H 0.260055 0.291789 0.081011 0.036 Uiso 1 1 calc R . . . .
C30 C 0.13727(11) 0.8335(3) 0.41806(11) 0.0247(4) Uani 1 1 d . . . . .
H00L H 0.146420 0.931329 0.386703 0.030 Uiso 1 1 calc R . . . .
C10 C 0.50610(12) -0.0532(4) 0.34695(11) 0.0304(4) Uani 1 1 d . . . . .
H00M H 0.546354 -0.139863 0.347131 0.036 Uiso 1 1 calc R . . . .
C9 C 0.46302(13) -0.1140(4) 0.38652(12) 0.0309(5) Uani 1 1 d . . . . .
H00N H 0.474290 -0.241787 0.413393 0.037 Uiso 1 1 calc R . . . .
C8 C 0.40281(12) 0.0158(3) 0.38616(11) 0.0256(4) Uani 1 1 d . . . . .
H00O H 0.374137 -0.026671 0.412916 0.031 Uiso 1 1 calc R . . . .
C11 C 0.48909(12) 0.1373(4) 0.30701(11) 0.0283(4) Uani 1 1 d . . . . .
H00P H 0.517966 0.177513 0.280209 0.034 Uiso 1 1 calc R . . . .
C27 C 0.10856(13) 0.5469(4) 0.51254(11) 0.0326(5) Uani 1 1 d . . . . .
H00Q H 0.099167 0.450180 0.544065 0.039 Uiso 1 1 calc R . . . .
C28 C 0.07977(12) 0.7577(4) 0.50475(12) 0.0326(5) Uani 1 1 d . . . . .
H00R H 0.051186 0.803880 0.531172 0.039 Uiso 1 1 calc R . . . .
C22 C 0.04098(12) 0.9693(4) 0.17495(11) 0.0311(5) Uani 1 1 d . . . . .
H00S H 0.002704 1.048817 0.142366 0.037 Uiso 1 1 calc R . . . .
C29 C 0.09381(12) 0.8991(4) 0.45741(12) 0.0300(4) Uani 1 1 d . . . . .
H00T H 0.073938 1.040336 0.451728 0.036 Uiso 1 1 calc R . . . .
C23 C 0.11162(12) 1.0614(4) 0.20519(11) 0.0282(4) Uani 1 1 d . . . . .
H00U H 0.120582 1.203578 0.193308 0.034 Uiso 1 1 calc R . . . .
C2 C 0.41939(14) 0.5960(4) 0.53022(12) 0.0395(6) Uani 1 1 d . . . . .
H00V H 0.459544 0.674252 0.560844 0.047 Uiso 1 1 calc R . . . .

loop_
_atom_site_aniso_label
_atom_site_aniso_U_11
_atom_site_aniso_U_22
_atom_site_aniso_U_33
_atom_site_aniso_U_23
_atom_site_aniso_U_13
_atom_site_aniso_U_12
As1 0.02235(13) 0.02296(13) 0.01723(12) 0.00506(7) 0.00859(9) 0.00548(7)
C6 0.0175(8) 0.0205(8) 0.0205(9) 0.0023(7) 0.0062(7) 0.0029(7)
C5 0.0164(8) 0.0170(8) 0.0186(8) 0.0006(7) 0.0055(7) 0.0006(7)
C3 0.0186(8) 0.0193(8) 0.0152(8) -0.0006(6) 0.0067(7) 0.0002(7)
C25 0.0165(8) 0.0267(9) 0.0165(8) -0.0004(7) 0.0052(7) 0.0009(7)
C7 0.0183(8) 0.0204(8) 0.0155(8) -0.0022(7) 0.0029(7) 0.0017(7)
C4 0.0168(8) 0.0169(8) 0.0160(8) -0.0012(6) 0.0054(6) -0.0015(6)
C19 0.0179(8) 0.0190(8) 0.0155(8) 0.0012(7) 0.0063(7) 0.0025(7)
C13 0.0149(8) 0.0205(8) 0.0156(8) 0.0029(7) 0.0042(6) 0.0022(7)
C24 0.0201(9) 0.0212(9) 0.0256(9) 0.0023(7) 0.0077(7) -0.0004(7)
C18 0.0267(10) 0.0203(9) 0.0252(9) -0.0005(8) 0.0113(8) -0.0013(8)
C26 0.0245(9) 0.0309(10) 0.0226(9) 0.0054(8) 0.0094(8) 0.0048(8)
C14 0.0254(9) 0.0249(9) 0.0196(9) -0.0015(7) 0.0072(7) -0.0066(8)
C20 0.0204(9) 0.0225(9) 0.0268(9) -0.0019(8) 0.0078(8) -0.0010(7)
C12 0.0208(9) 0.0272(9) 0.0197(9) 0.0009(8) 0.0062(7) 0.0027(8)
C16 0.0316(10) 0.0436(12) 0.0171(9) 0.0076(9) 0.0097(8) 0.0002(9)
C21 0.0168(9) 0.0418(12) 0.0276(10) -0.0041(9) 0.0016(8) 0.0012(9)
C17 0.0331(11) 0.0269(10) 0.0322(11) 0.0098(9) 0.0172(9) 0.0015(9)
C1 0.0302(10) 0.0338(11) 0.0201(9) -0.0002(8) 0.0085(8) 0.0124(9)
C15 0.0337(11) 0.0378(12) 0.0182(9) -0.0067(8) 0.0073(8) -0.0089(9)
C30 0.0241(9) 0.0265(10) 0.0252(10) 0.0005(8) 0.0105(8) 0.0008(8)
C10 0.0256(10) 0.0338(11) 0.0294(10) -0.0050(9) 0.0068(8) 0.0116(9)
C9 0.0336(11) 0.0261(10) 0.0305(11) 0.0032(8) 0.0079(9) 0.0118(9)
C8 0.0290(10) 0.0237(9) 0.0260(10) 0.0019(8) 0.0121(8) 0.0043(8)
C11 0.0218(9) 0.0374(11) 0.0274(10) -0.0027(9) 0.0107(8) 0.0047(9)
C27 0.0322(11) 0.0444(13) 0.0261(10) 0.0052(9) 0.0164(9) 0.0014(10)
C28 0.0277(10) 0.0456(13) 0.0308(11) -0.0056(10) 0.0179(9) 0.0026(10)
C22 0.0239(10) 0.0421(12) 0.0253(10) 0.0092(9) 0.0061(8) 0.0146(9)
C29 0.0269(10) 0.0300(11) 0.0360(11) -0.0051(9) 0.0146(9) 0.0038(8)
C23 0.0311(10) 0.0233(9) 0.0328(11) 0.0105(8) 0.0143(9) 0.0083(8)
C2 0.0337(12) 0.0466(14) 0.0285(11) -0.0106(10) -0.0012(9) 0.0074(11)

loop_
_atom_type_symbol
_atom_type_description
_atom_type_scat_dispersion_real
_atom_type_scat_dispersion_imag
_atom_type_scat_source
C C 0.0181 0.0091 'International Tables Vol C Tables 4.2.6.8 and 6.1.1.4'
H H 0.0000 0.0000 'International Tables Vol C Tables 4.2.6.8 and 6.1.1.4'
As As -0.9300 1.0051 'International Tables Vol C Tables 4.2.6.8 and 6.1.1.4'

loop_
_exptl_crystal_face_index_h
_exptl_crystal_face_index_k
_exptl_crystal_face_index_l
_exptl_crystal_face_perp_dist
8 0 6 0.0375
-8 0 -6 0.0354
-2 -4 0 0.2170
1 4 0 0.3000
6 0 -13 0.0315
-8 0 12 0.0148

loop_
_geom_angle_atom_site_label_1
_geom_angle_atom_site_label_2
_geom_angle_atom_site_label_3
_geom_angle
_geom_angle_site_symmetry_1
_geom_angle_site_symmetry_3
_geom_angle_publ_flag
C6 As1 C3 87.16(8) . . ?
C1 As1 C6 99.11(8) . . ?
C1 As1 C3 96.00(8) . . ?
C5 C6 As1 109.87(13) . . ?
C5 C6 C25 130.47(17) . . ?
C25 C6 As1 119.33(13) . . ?
C6 C5 C4 116.43(16) . . ?
C6 C5 C19 122.61(16) . . ?
C4 C5 C19 120.72(15) . . ?
C7 C3 As1 118.42(13) . . ?
C4 C3 As1 110.21(13) . . ?
C4 C3 C7 131.32(17) . . ?
C26 C25 C6 119.33(18) . . ?
C30 C25 C6 123.04(18) . . ?
C30 C25 C26 117.56(18) . . ?
C12 C7 C3 122.63(17) . . ?
C8 C7 C3 119.43(17) . . ?
C8 C7 C12 117.92(18) . . ?
C5 C4 C13 120.75(15) . . ?
C3 C4 C5 115.86(16) . . ?
C3 C4 C13 123.34(16) . . ?
C24 C19 C5 122.30(16) . . ?
C24 C19 C20 118.73(17) . . ?
C20 C19 C5 118.96(17) . . ?
C18 C13 C4 121.01(16) . . ?
C14 C13 C4 120.43(17) . . ?
C14 C13 C18 118.50(17) . . ?
C19 C24 C23 120.63(18) . . ?
C17 C18 C13 120.47(19) . . ?
C27 C26 C25 121.7(2) . . ?
C15 C14 C13 120.72(19) . . ?
C19 C20 C21 120.50(19) . . ?
C11 C12 C7 120.28(19) . . ?
C17 C16 C15 119.22(19) . . ?
C22 C21 C20 120.3(2) . . ?
C16 C17 C18 120.6(2) . . ?
C2 C1 As1 175.9(2) . . ?
C16 C15 C14 120.5(2) . . ?
C29 C30 C25 120.46(19) . . ?
C9 C10 C11 119.77(19) . . ?
C10 C9 C8 120.0(2) . . ?
C9 C8 C7 121.3(2) . . ?
C10 C11 C12 120.7(2) . . ?
C28 C27 C26 119.8(2) . . ?
C29 C28 C27 119.48(19) . . ?
C21 C22 C23 119.72(19) . . ?
C28 C29 C30 121.0(2) . . ?
C22 C23 C24 120.06(19) . . ?

loop_
_geom_bond_atom_site_label_1
_geom_bond_atom_site_label_2
_geom_bond_distance
_geom_bond_site_symmetry_2
_geom_bond_publ_flag
As1 C6 1.9471(18) . ?
As1 C3 1.9477(18) . ?
As1 C1 1.897(2) . ?
C6 C5 1.353(3) . ?
C6 C25 1.475(2) . ?
C5 C4 1.491(2) . ?
C5 C19 1.494(2) . ?
C3 C7 1.472(2) . ?
C3 C4 1.355(3) . ?
C25 C26 1.401(3) . ?
C25 C30 1.398(3) . ?
C7 C12 1.406(3) . ?
C7 C8 1.403(3) . ?
C4 C13 1.495(2) . ?
C19 C24 1.391(3) . ?
C19 C20 1.392(3) . ?
C13 C18 1.400(3) . ?
C13 C14 1.390(3) . ?
C24 C23 1.391(3) . ?
C18 C17 1.389(3) . ?
C26 C27 1.389(3) . ?
C14 C15 1.389(3) . ?
C20 C21 1.392(3) . ?
C12 C11 1.394(3) . ?
C16 C17 1.385(3) . ?
C16 C15 1.386(3) . ?
C21 C22 1.378(3) . ?
C1 C2 1.181(3) . ?
C30 C29 1.393(3) . ?
C10 C9 1.382(3) . ?
C10 C11 1.386(3) . ?
C9 C8 1.391(3) . ?
C27 C28 1.383(3) . ?
C28 C29 1.382(3) . ?
C22 C23 1.387(3) . ?

loop_
_exptl_oxdiff_crystal_face_indexfrac_h
_exptl_oxdiff_crystal_face_indexfrac_k
_exptl_oxdiff_crystal_face_indexfrac_l
_exptl_oxdiff_crystal_face_x
_exptl_oxdiff_crystal_face_y
_exptl_oxdiff_crystal_face_z
8.0163 -0.1307 6.3881 0.2279 0.9555 0.1872
-8.0499 -0.0299 -6.3560 -0.2296 -0.9621 -0.1470
-1.9518 -3.8907 -0.1226 -0.0731 -0.2961 0.9523
1.1883 3.9311 -0.4961 0.0515 0.2056 -0.9773
6.3315 -0.0462 -12.9177 0.8483 -0.5184 -0.1078
-8.3294 -0.1638 12.1732 -0.9345 0.3302 0.1331
